data_4501144
loop_
_publ_author_name
'Mukherjee, Arijit'
'Desiraju, Gautam R.'

_publ_section_title
;
 Halogen Bonding and Structural Modularity in 2,3,4- and
 3,4,5-Trichlorophenol
;
_journal_issue 9
_journal_name_full 'Crystal Growth &amp; Design'
_journal_page_first 3735
_journal_paper_doi 10.1021/cg2007815
_journal_volume 11
_journal_year 2011
_chemical_formula_sum 'C12 H6 Cl6 O2'
_chemical_formula_weight 394.87
_chemical_name_common '2,3,4-trichlorophenol: 3,4,5-trichlorophenol'
_chemical_name_systematic
; 
 ? 
;
_space_group_IT_number 2
_symmetry_space_group_name_Hall '-P 1'
_symmetry_space_group_name_H-M 'P -1'
_atom_sites_solution_hydrogens geom
_atom_sites_solution_primary direct
_atom_sites_solution_secondary difmap
_audit_creation_method SHELXL-97
_cell_angle_alpha 81.459(6)
_cell_angle_beta 80.154(6)
_cell_angle_gamma 78.092(6)
_cell_formula_units_Z 4
_cell_length_a 7.5300(9)
_cell_length_b 14.2030(17)
_cell_length_c 14.5740(17)
_cell_measurement_reflns_used 13392
_cell_measurement_temperature 150(2)
_cell_measurement_theta_max 27.5
_cell_measurement_theta_min 3.1
_cell_volume 1492.3(3)
_computing_cell_refinement
;
CrystalClear-SM Expert 2.0 rc14 (Rigaku, 2009)
;
_computing_data_collection
;
CrystalClear-SM Expert 2.0 rc14 (Rigaku, 2009)
;
_computing_data_reduction
;
CrystalClear-SM Expert 2.0 rc14 (Rigaku, 2009)
;
_computing_structure_refinement 'SHELXL-97 (Sheldrick, 1997)'
_computing_structure_solution 'SHELXS-97 (Sheldrick, 1990)'
_diffrn_ambient_temperature 150(2)
_diffrn_detector_area_resol_mean 13.6612
_diffrn_measured_fraction_theta_full 0.995
_diffrn_measured_fraction_theta_max 0.995
_diffrn_measurement_device
;
XtaLABmini: Fixed Chi 2 circle
;
_diffrn_measurement_device_type
;
Rigaku Mercury375R (2x2 bin mode)
;
_diffrn_radiation_monochromator graphite
_diffrn_radiation_source 'fine-focus sealed tube'
_diffrn_radiation_type MoK\a
_diffrn_radiation_wavelength 0.71073
_diffrn_reflns_av_R_equivalents 0.0298
_diffrn_reflns_av_sigmaI/netI 0.0382
_diffrn_reflns_limit_h_max 9
_diffrn_reflns_limit_h_min -9
_diffrn_reflns_limit_k_max 18
_diffrn_reflns_limit_k_min -18
_diffrn_reflns_limit_l_max 18
_diffrn_reflns_limit_l_min -18
_diffrn_reflns_number 15504
_diffrn_reflns_theta_full 27.48
_diffrn_reflns_theta_max 27.48
_diffrn_reflns_theta_min 3.06
_exptl_absorpt_coefficient_mu 1.146
_exptl_absorpt_correction_T_max 0.8940
_exptl_absorpt_correction_T_min 0.7250
_exptl_absorpt_correction_type multi-scan
_exptl_absorpt_process_details 'Jacobson, R. (1998) Private communication'
_exptl_crystal_colour colourless
_exptl_crystal_density_diffrn 1.758
_exptl_crystal_density_method 'not measured'
_exptl_crystal_description block
_exptl_crystal_F_000 784
_exptl_crystal_size_max 0.30
_exptl_crystal_size_mid 0.20
_exptl_crystal_size_min 0.10
_refine_diff_density_max 0.917
_refine_diff_density_min -0.410
_refine_diff_density_rms 0.072
_refine_ls_extinction_method none
_refine_ls_goodness_of_fit_ref 1.061
_refine_ls_hydrogen_treatment constr
_refine_ls_matrix_type full
_refine_ls_number_parameters 467
_refine_ls_number_reflns 6816
_refine_ls_number_restraints 0
_refine_ls_restrained_S_all 1.061
_refine_ls_R_factor_all 0.0767
_refine_ls_R_factor_gt 0.0566
_refine_ls_shift/su_max 0.002
_refine_ls_shift/su_mean 0.000
_refine_ls_structure_factor_coef Fsqd
_refine_ls_weighting_details 'calc w=1/[\s^2^(Fo^2^)+(0.0483P)^2^+2.5230P] where P=(Fo^2^+2Fc^2^)/3'
_refine_ls_weighting_scheme calc
_refine_ls_wR_factor_gt 0.1278
_refine_ls_wR_factor_ref 0.1376
_reflns_number_gt 5271
_reflns_number_total 6816
_reflns_threshold_expression >2sigma(I)
_cod_data_source_file cg2007815_si_010.cif
_cod_data_source_block shelxl
_cod_depositor_comments
;
The following automatic conversions were performed:

'_exptl_absorpt_correction_type' value 'Multi-scan' changed to
'multi-scan' according to
/home/saulius/struct/CIF-dictionaries/cif_core.dic dictionary named
'cif_core.dic' version 2.4.1 from 2010-06-29.

Automatic conversion script
Id: cif_fix_values 1715 2011-07-08 13:25:40Z adriana 
;
_cod_database_code 4501144

loop_
_symmetry_equiv_pos_as_xyz
'x, y, z'
'-x, -y, -z'

loop_
_atom_site_label
_atom_site_type_symbol
_atom_site_fract_x
_atom_site_fract_y
_atom_site_fract_z
_atom_site_U_iso_or_equiv
_atom_site_adp_type
_atom_site_occupancy
_atom_site_symmetry_multiplicity
_atom_site_calc_flag
_atom_site_refinement_flags
_atom_site_disorder_assembly
_atom_site_disorder_group
Cl1 Cl 0.81910(11) 0.07526(7) 0.08306(6) 0.0400(2) Uani 1 1 d . . .
Cl2 Cl 0.78030(12) 0.09237(7) -0.13046(6) 0.0420(2) Uani 1 1 d . . .
Cl3 Cl 0.38627(14) 0.14591(7) -0.18827(6) 0.0440(2) Uani 1 1 d . . .
Cl4 Cl 0.47819(15) -0.19212(7) 0.43281(7) 0.0509(3) Uani 1 1 d . . .
Cl5 Cl 0.37281(15) -0.15078(8) 0.64269(7) 0.0533(3) Uani 1 1 d . . .
Cl6 Cl 0.13249(16) 0.05026(9) 0.68638(6) 0.0582(3) Uani 1 1 d . . .
O1 O 0.1255(3) 0.16842(19) 0.15052(17) 0.0399(6) Uani 1 1 d . . .
H1O H 0.1535 0.1588 0.2050 0.060 Uiso 1 1 calc R . .
O2 O 0.1331(4) 0.14024(19) 0.33716(17) 0.0473(7) Uani 1 1 d . . .
H2O H 0.0592 0.1874 0.3586 0.071 Uiso 1 1 calc R . .
C1 C 0.2919(4) -0.0144(2) 0.3878(2) 0.0318(7) Uani 1 1 d . . .
H1 H 0.3248 -0.0276 0.3245 0.038 Uiso 1 1 calc R . .
C7 C 0.4530(4) 0.1246(2) 0.1145(2) 0.0269(6) Uani 1 1 d . . .
H7 H 0.4663 0.1196 0.1788 0.032 Uiso 1 1 calc R . .
C2 C 0.3481(5) -0.0828(2) 0.4598(2) 0.0341(7) Uani 1 1 d . . .
C10 C 0.4141(4) 0.1385(2) -0.0724(2) 0.0267(6) Uani 1 1 d . . .
C3 C 0.3012(5) -0.0645(3) 0.5533(2) 0.0355(8) Uani 1 1 d . . .
C9 C 0.5896(4) 0.1140(2) -0.0469(2) 0.0266(6) Uani 1 1 d . . .
C4 C 0.1956(5) 0.0243(3) 0.5724(2) 0.0374(8) Uani 1 1 d . . .
C11 C 0.2614(4) 0.1563(2) -0.0067(2) 0.0280(6) Uani 1 1 d . . .
H11 H 0.1427 0.1729 -0.0251 0.034 Uiso 1 1 calc R . .
C12 C 0.2814(4) 0.1499(2) 0.0868(2) 0.0264(6) Uani 1 1 d . . .
C8 C 0.6052(4) 0.1066(2) 0.0472(2) 0.0259(6) Uani 1 1 d . . .
C5 C 0.1373(5) 0.0940(3) 0.5014(2) 0.0355(7) Uani 1 1 d . . .
H5 H 0.0649 0.1546 0.5156 0.043 Uiso 1 1 calc R . .
C6 C 0.1865(5) 0.0737(2) 0.4094(2) 0.0311(7) Uani 1 1 d . . .
Cl12 Cl -0.1476(2) 0.67434(11) 0.31933(16) 0.0840(6) Uani 0.770(2) 1 d P A 1
Cl9 Cl 0.2311(2) 0.63826(10) 0.39465(10) 0.0589(4) Uani 0.770(2) 1 d P A 1
Cl11 Cl 0.4260(2) 0.42374(12) 0.44221(12) 0.0663(5) Uani 0.770(2) 1 d P A 1
Cl3A Cl 0.2924(8) 0.5548(4) 0.4125(4) 0.0636(15) Uani 0.230(2) 1 d P A 2
Cl2A Cl -0.0080(9) 0.7245(4) 0.3388(4) 0.0713(17) Uani 0.230(2) 1 d P A 2
Cl1A Cl 0.2433(8) 0.3408(3) 0.4181(4) 0.0560(13) Uani 0.230(2) 1 d P A 2
C19 C 0.1319(10) 0.5432(4) 0.3823(4) 0.0385(14) Uani 0.761(7) 1 d P A 1
C14 C 0.2159(6) 0.4479(3) 0.4046(3) 0.0373(12) Uani 0.761(7) 1 d P A 1
C17 C -0.1202(7) 0.4826(4) 0.3401(4) 0.0452(13) Uani 0.761(7) 1 d P A 1
H17 H -0.2353 0.4941 0.3181 0.054 Uiso 0.761(7) 1 calc PR A 1
C16 C -0.0277(8) 0.3889(4) 0.3638(4) 0.0390(12) Uani 0.761(7) 1 d P A 1
C15 C 0.1369(8) 0.3717(3) 0.3964(4) 0.0410(13) Uani 0.761(7) 1 d P A 1
H15 H 0.1962 0.3071 0.4133 0.049 Uiso 0.761(7) 1 calc PR A 1
C18 C -0.0380(7) 0.5580(4) 0.3499(4) 0.0452(13) Uani 0.761(7) 1 d P A 1
O3 O -0.1012(13) 0.3183(6) 0.3472(6) 0.060(2) Uani 0.761(7) 1 d P A 1
H3O H -0.1365 0.3318 0.2943 0.091 Uiso 0.761(7) 1 calc PR A 1
C21 C 0.0762(16) 0.4359(8) 0.3761(9) 0.048(4) Uiso 0.239(7) 1 d PG A 2
C20 C 0.0990(16) 0.5309(10) 0.3741(11) 0.028(6) Uiso 0.239(7) 1 d PG A 2
C25 C -0.0312(19) 0.6073(7) 0.3414(11) 0.057(6) Uiso 0.239(7) 1 d PG A 2
C24 C -0.1841(16) 0.5887(8) 0.3108(9) 0.060(5) Uiso 0.239(7) 1 d PG A 2
H24 H -0.2731 0.6409 0.2884 0.072 Uiso 0.239(7) 1 calc PR A 2
C23 C -0.2069(15) 0.4937(9) 0.3127(9) 0.045(4) Uiso 0.239(7) 1 d PG A 2
H23 H -0.3114 0.4810 0.2918 0.054 Uiso 0.239(7) 1 calc PR A 2
C22 C -0.0767(18) 0.4173(7) 0.3454(9) 0.038(5) Uiso 0.239(7) 1 d PG A 2
O4 O -0.094(3) 0.2987(16) 0.3739(13) 0.021(3) Uani 0.239(7) 1 d P A 2
H4O H -0.1883 0.2891 0.3562 0.031 Uiso 0.239(7) 1 calc PR A 2
Cl8 Cl 0.1441(2) 0.42580(14) 0.12795(16) 0.0621(5) Uani 0.798(3) 1 d P B 1
Cl7 Cl 0.2700(3) 0.41393(11) -0.08603(16) 0.0609(5) Uani 0.798(3) 1 d P B 1
Cl10 Cl 0.6900(3) 0.35456(11) -0.15772(9) 0.0706(6) Uani 0.798(3) 1 d P B 1
Cl47 Cl 0.4425(9) 0.3590(4) 0.2198(4) 0.066(2) Uani 0.202(3) 1 d P B 2
Cl48 Cl 0.1757(8) 0.4137(4) 0.0686(8) 0.064(2) Uani 0.202(3) 1 d P B 2
Cl49 Cl 0.3396(15) 0.4065(5) -0.1427(7) 0.081(3) Uani 0.202(3) 1 d P B 2
C28 C 0.7403(7) 0.3353(3) 0.0212(4) 0.0385(12) Uani 0.837(11) 1 d P B 1
H28 H 0.8674 0.3184 -0.0014 0.046 Uiso 0.837(11) 1 calc PR B 1
C29 C 0.6143(7) 0.3591(3) -0.0410(4) 0.0415(13) Uani 0.837(11) 1 d P B 1
C31 C 0.3733(6) 0.3905(3) 0.0854(4) 0.0382(14) Uani 0.837(11) 1 d P B 1
C26 C 0.4987(6) 0.3656(3) 0.1489(4) 0.0356(12) Uani 0.837(11) 1 d P B 1
H26 H 0.4583 0.3691 0.2140 0.043 Uiso 0.837(11) 1 calc PR B 1
C27 C 0.6807(6) 0.3360(3) 0.1169(4) 0.0316(11) Uani 0.837(11) 1 d P B 1
C30 C 0.4311(7) 0.3861(3) -0.0109(5) 0.0380(14) Uani 0.837(11) 1 d P B 1
O5 O 0.7980(7) 0.3100(5) 0.1813(4) 0.0451(12) Uani 0.837(11) 1 d P B 1
H5O H 0.8899 0.2705 0.1604 0.068 Uiso 0.837(11) 1 calc PR B 1
C35 C 0.486(2) 0.3803(11) -0.0621(14) 0.041(6) Uiso 0.163(11) 1 d PG B 2
C36 C 0.4121(17) 0.3823(11) 0.0319(15) 0.018(5) Uiso 0.163(11) 1 d PG B 2
C37 C 0.527(2) 0.3591(12) 0.1005(13) 0.033(6) Uiso 0.163(11) 1 d PG B 2
C32 C 0.715(2) 0.3340(12) 0.0750(15) 0.021(5) Uiso 0.163(11) 1 d PG B 2
C33 C 0.7893(18) 0.3321(12) -0.0190(16) 0.049(8) Uiso 0.163(11) 1 d PG B 2
H33 H 0.9183 0.3149 -0.0364 0.059 Uiso 0.163(11) 1 calc PR B 2
C34 C 0.675(2) 0.3552(12) -0.0875(14) 0.037(6) Uiso 0.163(11) 1 d PG B 2
H34 H 0.7252 0.3539 -0.1518 0.044 Uiso 0.163(11) 1 calc PR B 2
O6 O 0.846(3) 0.3111(15) 0.1375(15) 0.033(5) Uani 0.163(11) 1 d P B 2
H6O H 0.7949 0.2952 0.1918 0.050 Uiso 0.163(11) 1 calc PR B 2

loop_
_atom_site_aniso_label
_atom_site_aniso_U_11
_atom_site_aniso_U_22
_atom_site_aniso_U_33
_atom_site_aniso_U_23
_atom_site_aniso_U_13
_atom_site_aniso_U_12
Cl1 0.0278(4) 0.0473(5) 0.0458(5) 0.0040(4) -0.0154(4) -0.0079(3)
Cl2 0.0353(4) 0.0457(5) 0.0362(4) 0.0000(4) 0.0074(3) -0.0015(4)
Cl3 0.0565(6) 0.0521(5) 0.0227(4) -0.0034(3) -0.0139(4) -0.0025(4)
Cl4 0.0603(6) 0.0382(5) 0.0507(6) -0.0010(4) -0.0123(5) -0.0007(4)
Cl5 0.0679(7) 0.0596(6) 0.0390(5) 0.0198(4) -0.0262(5) -0.0299(5)
Cl6 0.0736(7) 0.0867(8) 0.0231(4) -0.0119(5) -0.0023(4) -0.0352(6)
O1 0.0353(13) 0.0475(15) 0.0333(13) -0.0088(11) 0.0042(10) -0.0039(11)
O2 0.0651(19) 0.0402(15) 0.0365(14) 0.0014(11) -0.0226(13) -0.0012(13)
C1 0.0347(17) 0.0386(18) 0.0232(15) -0.0005(13) -0.0063(13) -0.0102(14)
C7 0.0310(16) 0.0243(15) 0.0262(15) -0.0015(12) -0.0082(12) -0.0046(12)
C2 0.0326(17) 0.0375(18) 0.0353(17) 0.0023(14) -0.0099(14) -0.0137(14)
C10 0.0370(17) 0.0233(14) 0.0208(14) 0.0000(11) -0.0094(12) -0.0052(12)
C3 0.0397(18) 0.045(2) 0.0264(16) 0.0101(14) -0.0145(14) -0.0217(16)
C9 0.0293(15) 0.0244(15) 0.0243(14) -0.0011(12) 0.0017(12) -0.0063(12)
C4 0.0405(19) 0.056(2) 0.0228(15) -0.0047(15) -0.0050(14) -0.0255(17)
C11 0.0258(15) 0.0268(15) 0.0317(16) -0.0025(12) -0.0100(13) -0.0017(12)
C12 0.0275(15) 0.0250(15) 0.0270(15) -0.0055(12) -0.0033(12) -0.0044(12)
C8 0.0238(14) 0.0242(14) 0.0311(15) 0.0012(12) -0.0101(12) -0.0058(12)
C5 0.0390(19) 0.0424(19) 0.0293(17) -0.0079(14) -0.0068(14) -0.0127(15)
C6 0.0350(17) 0.0351(17) 0.0245(15) 0.0002(13) -0.0092(13) -0.0083(14)
Cl12 0.0719(11) 0.0363(8) 0.1254(16) 0.0141(8) -0.0135(10) 0.0143(7)
Cl9 0.0816(10) 0.0370(7) 0.0622(9) -0.0066(6) -0.0054(7) -0.0237(7)
Cl11 0.0549(9) 0.0625(9) 0.0848(11) 0.0118(8) -0.0330(8) -0.0143(7)
Cl3A 0.080(4) 0.057(3) 0.059(3) -0.008(2) -0.017(3) -0.018(3)
Cl2A 0.104(5) 0.041(3) 0.065(3) -0.015(2) -0.009(3) 0.000(3)
Cl1A 0.062(3) 0.042(2) 0.065(3) 0.002(2) -0.031(3) 0.001(2)
C19 0.053(3) 0.029(3) 0.036(3) -0.007(2) -0.001(2) -0.015(3)
C14 0.038(3) 0.034(2) 0.036(2) -0.0008(19) -0.0005(19) -0.0039(19)
C17 0.038(3) 0.040(3) 0.052(3) -0.007(2) 0.001(2) -0.001(2)
C16 0.035(3) 0.035(3) 0.044(3) -0.013(2) 0.005(2) -0.004(2)
C15 0.045(3) 0.024(2) 0.048(3) -0.002(2) 0.000(2) -0.001(2)
C18 0.048(3) 0.034(3) 0.045(3) 0.001(2) -0.001(2) 0.004(2)
O3 0.085(4) 0.043(4) 0.053(5) -0.008(3) 0.004(4) -0.021(3)
O4 0.021(5) 0.022(7) 0.020(7) 0.009(5) -0.012(5) -0.006(4)
Cl8 0.0291(7) 0.0651(10) 0.0845(13) -0.0028(9) 0.0021(8) -0.0042(6)
Cl7 0.0801(12) 0.0414(7) 0.0713(11) 0.0099(8) -0.0499(10) -0.0140(7)
Cl10 0.1154(14) 0.0552(9) 0.0327(7) -0.0028(6) 0.0061(7) -0.0119(8)
Cl47 0.081(4) 0.057(3) 0.047(3) 0.005(2) 0.001(3) 0.002(3)
Cl48 0.031(3) 0.040(3) 0.119(7) -0.010(4) -0.009(4) -0.004(2)
Cl49 0.125(7) 0.054(4) 0.079(5) -0.002(4) -0.059(6) -0.017(4)
C28 0.037(2) 0.028(2) 0.047(3) -0.0026(18) 0.003(2) -0.0054(17)
C29 0.062(3) 0.029(2) 0.034(3) -0.0024(17) -0.004(2) -0.010(2)
C31 0.028(2) 0.025(2) 0.061(4) -0.0028(19) -0.005(2) -0.0066(16)
C26 0.038(2) 0.030(2) 0.039(3) -0.0021(18) -0.005(2) -0.0087(17)
C27 0.034(2) 0.0239(19) 0.039(3) -0.0006(17) -0.009(2) -0.0094(16)
C30 0.052(3) 0.025(2) 0.042(4) 0.0053(18) -0.021(3) -0.0133(18)
O5 0.039(2) 0.046(3) 0.052(3) 0.002(2) -0.019(2) -0.0062(18)
O6 0.022(9) 0.048(10) 0.025(10) -0.011(9) 0.003(7) 0.002(7)

loop_
_atom_type_symbol
_atom_type_description
_atom_type_scat_dispersion_real
_atom_type_scat_dispersion_imag
_atom_type_scat_source
C C 0.0033 0.0016 'International Tables Vol C Tables 4.2.6.8 and 6.1.1.4'
H H 0.0000 0.0000 'International Tables Vol C Tables 4.2.6.8 and 6.1.1.4'
O O 0.0106 0.0060 'International Tables Vol C Tables 4.2.6.8 and 6.1.1.4'
Cl Cl 0.1484 0.1585 'International Tables Vol C Tables 4.2.6.8 and 6.1.1.4'

loop_
_geom_angle_atom_site_label_1
_geom_angle_atom_site_label_2
_geom_angle_atom_site_label_3
_geom_angle
C12 O1 H1O 109.5
C6 O2 H2O 109.5
C2 C1 C6 118.9(3)
C2 C1 H1 120.6
C6 C1 H1 120.6
C12 C7 C8 118.9(3)
C12 C7 H7 120.5
C8 C7 H7 120.5
C1 C2 C3 121.3(3)
C1 C2 Cl4 118.8(3)
C3 C2 Cl4 120.0(3)
C11 C10 C9 121.3(3)
C11 C10 Cl3 118.8(2)
C9 C10 Cl3 120.0(2)
C4 C3 C2 118.3(3)
C4 C3 Cl5 120.9(3)
C2 C3 Cl5 120.7(3)
C8 C9 C10 118.0(3)
C8 C9 Cl2 121.3(2)
C10 C9 Cl2 120.7(2)
C5 C4 C3 121.5(3)
C5 C4 Cl6 118.3(3)
C3 C4 Cl6 120.2(3)
C10 C11 C12 119.4(3)
C10 C11 H11 120.3
C12 C11 H11 120.3
O1 C12 C7 121.5(3)
O1 C12 C11 117.8(3)
C7 C12 C11 120.7(3)
C7 C8 C9 121.6(3)
C7 C8 Cl1 118.3(2)
C9 C8 Cl1 120.0(2)
C4 C5 C6 118.8(3)
C4 C5 H5 120.6
C6 C5 H5 120.6
O2 C6 C1 117.8(3)
O2 C6 C5 120.9(3)
C1 C6 C5 121.2(3)
C14 C19 C18 116.9(7)
C14 C19 Cl9 121.3(6)
C18 C19 Cl9 121.8(5)
C15 C14 C19 121.8(6)
C15 C14 Cl11 118.4(4)
C19 C14 Cl11 119.7(5)
C18 C17 C16 117.3(5)
C18 C17 H17 121.3
C16 C17 H17 121.3
O3 C16 C15 121.8(7)
O3 C16 C17 116.3(6)
C15 C16 C17 121.8(5)
C16 C15 C14 119.6(5)
C16 C15 H15 120.2
C14 C15 H15 120.2
C17 C18 C19 122.5(5)
C17 C18 Cl12 118.3(4)
C19 C18 Cl12 119.2(5)
C20 C21 C22 120.0
C20 C21 Cl1A 118.9(7)
C22 C21 Cl1A 121.1(7)
C21 C20 C25 120.0
C21 C20 Cl3A 120.2(8)
C25 C20 Cl3A 119.8(8)
C20 C25 C24 120.0
C20 C25 Cl2A 121.1(8)
C24 C25 Cl2A 118.9(8)
C23 C24 C25 120.0
C23 C24 H24 120.0
C25 C24 H24 120.0
C24 C23 C22 120.0
C24 C23 H23 120.0
C22 C23 H23 120.0
C23 C22 C21 120.0
C23 C22 O4 128.2(9)
C21 C22 O4 110.7(9)
C22 O4 H4O 109.5
C29 C28 C27 119.8(4)
C29 C28 H28 120.1
C27 C28 H28 120.1
C30 C29 C28 121.4(4)
C30 C29 Cl10 119.6(4)
C28 C29 Cl10 119.0(4)
C26 C31 C30 120.9(4)
C26 C31 Cl8 118.5(4)
C30 C31 Cl8 120.6(4)
C27 C26 C31 119.4(4)
C27 C26 H26 120.3
C31 C26 H26 120.3
O5 C27 C26 117.6(5)
O5 C27 C28 122.3(4)
C26 C27 C28 120.0(4)
C29 C30 C31 118.3(4)
C29 C30 Cl7 122.6(5)
C31 C30 Cl7 119.1(4)
C36 C35 C34 120.0
C36 C35 Cl49 118.1(12)
C34 C35 Cl49 121.9(12)
C35 C36 C37 120.0
C35 C36 Cl48 122.2(11)
C37 C36 Cl48 117.8(11)
C32 C37 C36 120.0
C32 C37 Cl47 117.7(9)
C36 C37 Cl47 122.3(9)
C33 C32 C37 120.0
C33 C32 O6 114.5(13)
C37 C32 O6 125.5(13)
C32 C33 C34 120.0
C32 C33 H33 120.0
C34 C33 H33 120.0
C33 C34 C35 120.0
C33 C34 H34 120.0
C35 C34 H34 120.0
C32 O6 H6O 109.5

loop_
_geom_bond_atom_site_label_1
_geom_bond_atom_site_label_2
_geom_bond_distance
Cl1 C8 1.729(3)
Cl2 C9 1.723(3)
Cl3 C10 1.722(3)
Cl4 C2 1.717(4)
Cl5 C3 1.727(3)
Cl6 C4 1.721(3)
O1 C12 1.373(4)
O1 H1O 0.8400
O2 C6 1.362(4)
O2 H2O 0.8400
C1 C2 1.380(4)
C1 C6 1.385(5)
C1 H1 0.9500
C7 C12 1.381(4)
C7 C8 1.381(4)
C7 H7 0.9500
C2 C3 1.397(5)
C10 C11 1.371(4)
C10 C9 1.395(4)
C3 C4 1.383(5)
C9 C8 1.383(4)
C4 C5 1.383(5)
C11 C12 1.383(4)
C11 H11 0.9500
C5 C6 1.385(4)
C5 H5 0.9500
Cl12 C18 1.718(5)
Cl9 C19 1.718(8)
Cl11 C14 1.714(5)
Cl3A C20 1.757(10)
Cl2A C25 1.703(10)
Cl1A C21 1.760(11)
C19 C14 1.387(7)
C19 C18 1.403(9)
C14 C15 1.367(7)
C17 C18 1.378(8)
C17 C16 1.391(8)
C17 H17 0.9500
C16 O3 1.311(10)
C16 C15 1.365(8)
C15 H15 0.9500
O3 H3O 0.8400
C21 C20 1.3900
C21 C22 1.3900
C20 C25 1.3900
C25 C24 1.3900
C24 C23 1.3900
C24 H24 0.9500
C23 C22 1.3900
C23 H23 0.9500
C22 O4 1.70(2)
O4 H4O 0.8400
Cl8 C31 1.727(5)
Cl7 C30 1.719(5)
Cl10 C29 1.706(5)
Cl47 C37 1.75(2)
Cl48 C36 1.753(16)
Cl49 C35 1.697(14)
C28 C29 1.381(7)
C28 C27 1.391(6)
C28 H28 0.9500
C29 C30 1.367(7)
C31 C26 1.392(6)
C31 C30 1.403(7)
C26 C27 1.370(6)
C26 H26 0.9500
C27 O5 1.359(6)
O5 H5O 0.8400
C35 C36 1.3900
C35 C34 1.3900
C36 C37 1.3900
C37 C32 1.3900
C32 C33 1.3900
C32 O6 1.41(2)
C33 C34 1.3900
C33 H33 0.9500
C34 H34 0.9500
O6 H6O 0.8400

loop_
_geom_torsion_atom_site_label_1
_geom_torsion_atom_site_label_2
_geom_torsion_atom_site_label_3
_geom_torsion_atom_site_label_4
_geom_torsion
C6 C1 C2 C3 -0.2(5)
C6 C1 C2 Cl4 179.8(3)
C1 C2 C3 C4 0.3(5)
Cl4 C2 C3 C4 -179.7(2)
C1 C2 C3 Cl5 -180.0(3)
Cl4 C2 C3 Cl5 0.1(4)
C11 C10 C9 C8 1.0(4)
Cl3 C10 C9 C8 -178.5(2)
C11 C10 C9 Cl2 -179.7(2)
Cl3 C10 C9 Cl2 0.9(4)
C2 C3 C4 C5 -0.2(5)
Cl5 C3 C4 C5 -180.0(3)
C2 C3 C4 Cl6 179.5(2)
Cl5 C3 C4 Cl6 -0.2(4)
C9 C10 C11 C12 0.0(5)
Cl3 C10 C11 C12 179.5(2)
C8 C7 C12 O1 179.9(3)
C8 C7 C12 C11 0.7(4)
C10 C11 C12 O1 179.8(3)
C10 C11 C12 C7 -0.9(5)
C12 C7 C8 C9 0.4(4)
C12 C7 C8 Cl1 179.9(2)
C10 C9 C8 C7 -1.2(4)
Cl2 C9 C8 C7 179.5(2)
C10 C9 C8 Cl1 179.4(2)
Cl2 C9 C8 Cl1 0.0(4)
C3 C4 C5 C6 0.0(5)
Cl6 C4 C5 C6 -179.7(3)
C2 C1 C6 O2 179.8(3)
C2 C1 C6 C5 0.0(5)
C4 C5 C6 O2 -179.7(3)
C4 C5 C6 C1 0.1(5)
C18 C19 C14 C15 -0.6(8)
Cl9 C19 C14 C15 179.0(4)
C18 C19 C14 Cl11 178.6(4)
Cl9 C19 C14 Cl11 -1.8(7)
C18 C17 C16 O3 -174.9(6)
C18 C17 C16 C15 0.7(8)
O3 C16 C15 C14 174.1(6)
C17 C16 C15 C14 -1.3(8)
C19 C14 C15 C16 1.2(8)
Cl11 C14 C15 C16 -178.0(4)
C16 C17 C18 C19 -0.1(8)
C16 C17 C18 Cl12 179.0(4)
C14 C19 C18 C17 0.0(8)
Cl9 C19 C18 C17 -179.6(5)
C14 C19 C18 Cl12 -179.0(4)
Cl9 C19 C18 Cl12 1.4(7)
C22 C21 C20 C25 0.0
Cl1A C21 C20 C25 -179.9(10)
C22 C21 C20 Cl3A -179.8(11)
Cl1A C21 C20 Cl3A 0.3(11)
C21 C20 C25 C24 0.0
Cl3A C20 C25 C24 179.8(11)
C21 C20 C25 Cl2A 179.6(12)
Cl3A C20 C25 Cl2A -0.6(10)
C20 C25 C24 C23 0.0
Cl2A C25 C24 C23 -179.6(12)
C25 C24 C23 C22 0.0
C24 C23 C22 C21 0.0
C24 C23 C22 O4 167.2(15)
C20 C21 C22 C23 0.0
Cl1A C21 C22 C23 179.9(10)
C20 C21 C22 O4 -169.3(12)
Cl1A C21 C22 O4 10.6(12)
C27 C28 C29 C30 1.8(6)
C27 C28 C29 Cl10 -178.3(3)
C30 C31 C26 C27 -0.3(6)
Cl8 C31 C26 C27 179.0(3)
C31 C26 C27 O5 -178.4(4)
C31 C26 C27 C28 3.0(6)
C29 C28 C27 O5 177.7(5)
C29 C28 C27 C26 -3.7(6)
C28 C29 C30 C31 0.8(6)
Cl10 C29 C30 C31 -179.1(3)
C28 C29 C30 Cl7 -178.7(3)
Cl10 C29 C30 Cl7 1.4(5)
C26 C31 C30 C29 -1.6(6)
Cl8 C31 C30 C29 179.1(3)
C26 C31 C30 Cl7 178.0(3)
Cl8 C31 C30 Cl7 -1.4(5)
C34 C35 C36 C37 0.0
Cl49 C35 C36 C37 178.5(12)
C34 C35 C36 Cl48 179.8(12)
Cl49 C35 C36 Cl48 -1.7(12)
C35 C36 C37 C32 0.0
Cl48 C36 C37 C32 -179.8(12)
C35 C36 C37 Cl47 -179.3(12)
Cl48 C36 C37 Cl47 0.9(12)
C36 C37 C32 C33 0.0
Cl47 C37 C32 C33 179.4(12)
C36 C37 C32 O6 178.6(18)
Cl47 C37 C32 O6 -2.1(17)
C37 C32 C33 C34 0.0
O6 C32 C33 C34 -178.7(16)
C32 C33 C34 C35 0.0
C36 C35 C34 C33 0.0
Cl49 C35 C34 C33 -178.5(12)
